data_1516980
loop_
_publ_author_name
'Appel, Wilco P. J.'
'Nieuwenhuizen, Marko M. L.'
'Lutz, Martin'
'de Waal, Bas F. M.'
'Palmans, Anja R. A.'
'Meijer, E. W.'

_publ_section_title
;
 Supramolecular chemistry with ureido-benzoic acids
;
_journal_issue 10
_journal_name_full 'Chemical Science'
_journal_page_first 3735
_journal_paper_doi 10.1039/C4SC00871E
_journal_volume 5
_journal_year 2014
_chemical_formula_moiety 'C14 H14 N4 O4'
_chemical_formula_sum 'C14 H14 N4 O4'
_chemical_formula_weight 302.29
_chemical_name_systematic
; 
 ? 
;
_space_group_IT_number 2
_symmetry_cell_setting triclinic
_symmetry_space_group_name_Hall '-P 1'
_symmetry_space_group_name_H-M 'P -1'
_atom_sites_solution_hydrogens difmap
_atom_sites_solution_primary direct
_atom_sites_solution_secondary difmap
_audit_creation_method SHELXL-97
_cell_angle_alpha 85.818(1)
_cell_angle_beta 88.406(1)
_cell_angle_gamma 82.354(1)
_cell_formula_units_Z 2
_cell_length_a 7.16538(16)
_cell_length_b 8.20620(19)
_cell_length_c 11.6136(3)
_cell_measurement_reflns_used 4976
_cell_measurement_temperature 150(2)
_cell_measurement_theta_max 27.50
_cell_measurement_theta_min 1.76
_cell_volume 674.90(3)
_computing_cell_refinement Peakref
_computing_data_collection 'Nonius COLLECT'
_computing_data_reduction 'Eval14, Sadabs'
_computing_structure_refinement 'SHELXL-97 (Sheldrick, 1997)'
_computing_structure_solution 'SHELXS-97 (Sheldrick, 1990)'
_diffrn_ambient_temperature 150(2)
_diffrn_measured_fraction_theta_full 0.998
_diffrn_measured_fraction_theta_max 0.998
_diffrn_measurement_device_type 'Nonius KappaCCD'
_diffrn_measurement_method '\f and \w scans'
_diffrn_radiation_monochromator graphite
_diffrn_radiation_source 'rotating anode'
_diffrn_radiation_type MoK\a
_diffrn_radiation_wavelength 0.71073
_diffrn_reflns_av_R_equivalents 0.0211
_diffrn_reflns_av_sigmaI/netI 0.0232
_diffrn_reflns_limit_h_max 9
_diffrn_reflns_limit_h_min -9
_diffrn_reflns_limit_k_max 10
_diffrn_reflns_limit_k_min -10
_diffrn_reflns_limit_l_max 15
_diffrn_reflns_limit_l_min -15
_diffrn_reflns_number 8680
_diffrn_reflns_theta_full 27.51
_diffrn_reflns_theta_max 27.51
_diffrn_reflns_theta_min 1.76
_exptl_absorpt_coefficient_mu 0.112
_exptl_absorpt_correction_T_max 0.7456
_exptl_absorpt_correction_T_min 0.6550
_exptl_absorpt_correction_type multi-scan
_exptl_absorpt_process_details SADABS-2008/1
_exptl_crystal_colour colourless
_exptl_crystal_density_diffrn 1.488
_exptl_crystal_density_method 'not measured'
_exptl_crystal_description block
_exptl_crystal_F_000 316
_exptl_crystal_size_max 0.33
_exptl_crystal_size_mid 0.27
_exptl_crystal_size_min 0.21
_refine_diff_density_max 0.295
_refine_diff_density_min -0.251
_refine_diff_density_rms 0.050
_refine_ls_extinction_method none
_refine_ls_goodness_of_fit_ref 1.058
_refine_ls_hydrogen_treatment mixed
_refine_ls_matrix_type full
_refine_ls_number_parameters 217
_refine_ls_number_reflns 3102
_refine_ls_number_restraints 0
_refine_ls_restrained_S_all 1.058
_refine_ls_R_factor_all 0.0485
_refine_ls_R_factor_gt 0.0382
_refine_ls_shift/su_max 0.000
_refine_ls_shift/su_mean 0.000
_refine_ls_structure_factor_coef Fsqd
_refine_ls_weighting_details 'calc w=1/[\s^2^(Fo^2^)+(0.0553P)^2^+0.2711P] where P=(Fo^2^+2Fc^2^)/3'
_refine_ls_weighting_scheme calc
_refine_ls_wR_factor_gt 0.1005
_refine_ls_wR_factor_ref 0.1070
_reflns_number_gt 2591
_reflns_number_total 3102
_reflns_threshold_expression I>2\s(I)
_cod_data_source_file c4sc00871e1.cif
_cod_data_source_block l0024a
_cod_depositor_comments 'Adding full bibliography for 1516980.cif.'
_cod_database_code 1516980

loop_
_symmetry_equiv_pos_as_xyz
'x, y, z'
'-x, -y, -z'

loop_
_atom_site_label
_atom_site_type_symbol
_atom_site_fract_x
_atom_site_fract_y
_atom_site_fract_z
_atom_site_U_iso_or_equiv
_atom_site_adp_type
_atom_site_occupancy
_atom_site_symmetry_multiplicity
_atom_site_calc_flag
_atom_site_refinement_flags
O1 O -0.01803(13) 0.42466(12) 0.27108(8) 0.0237(2) Uani 1 1 d .
O11 O 0.60130(13) 0.57998(11) 0.36589(8) 0.0198(2) Uani 1 1 d .
O12 O 0.70679(14) 0.78412(12) 0.25595(9) 0.0247(2) Uani 1 1 d .
H12O H 0.790(3) 0.791(3) 0.316(2) 0.064(7) Uiso 1 1 d .
O21 O -0.47012(13) 0.20283(12) 0.43806(8) 0.0227(2) Uani 1 1 d .
N1 N 0.27875(15) 0.48694(14) 0.29833(10) 0.0186(2) Uani 1 1 d .
H1N H 0.372(3) 0.475(2) 0.3470(16) 0.031(5) Uiso 1 1 d .
N2 N 0.13410(15) 0.33741(14) 0.44022(10) 0.0191(2) Uani 1 1 d .
H2N H 0.244(3) 0.322(2) 0.4733(18) 0.043(5) Uiso 1 1 d .
N21 N -0.17201(15) 0.26526(13) 0.44288(10) 0.0170(2) Uani 1 1 d .
H21N H -0.186(2) 0.326(2) 0.3771(16) 0.027(4) Uiso 1 1 d .
N22 N 0.03093(14) 0.18209(13) 0.59634(9) 0.0167(2) Uani 1 1 d .
C1 C 0.12240(17) 0.41777(15) 0.33003(11) 0.0162(3) Uani 1 1 d .
C11 C 0.31230(18) 0.57130(15) 0.19134(11) 0.0171(3) Uani 1 1 d .
C12 C 0.47079(17) 0.65708(15) 0.17851(11) 0.0165(3) Uani 1 1 d .
C13 C 0.50966(18) 0.73530(16) 0.07158(11) 0.0186(3) Uani 1 1 d .
H13 H 0.6167 0.7926 0.0639 0.022 Uiso 1 1 calc R
C14 C 0.39872(19) 0.73298(16) -0.02389(11) 0.0201(3) Uani 1 1 d .
C15 C 0.2412(2) 0.65114(18) -0.00871(12) 0.0245(3) Uani 1 1 d .
H15 H 0.1609 0.6493 -0.0722 0.029 Uiso 1 1 calc R
C16 C 0.1975(2) 0.57217(18) 0.09602(12) 0.0249(3) Uani 1 1 d .
H16 H 0.0882 0.5179 0.1032 0.030 Uiso 1 1 calc R
C17 C 0.59833(17) 0.66791(15) 0.27585(11) 0.0170(3) Uani 1 1 d .
C18 C 0.4476(2) 0.81454(19) -0.13881(12) 0.0266(3) Uani 1 1 d .
H18A H 0.3990 0.7580 -0.2008 0.040 Uiso 1 1 calc R
H18B H 0.5848 0.8086 -0.1473 0.040 Uiso 1 1 calc R
H18C H 0.3910 0.9303 -0.1433 0.040 Uiso 1 1 calc R
C21 C -0.00497(17) 0.25896(15) 0.49465(11) 0.0156(3) Uani 1 1 d .
C22 C -0.32113(17) 0.18702(15) 0.49058(11) 0.0170(3) Uani 1 1 d .
C23 C -0.27828(17) 0.09719(16) 0.59843(11) 0.0179(3) Uani 1 1 d .
H23 H -0.3682 0.0350 0.6357 0.021 Uiso 1 1 calc R
C24 C -0.10939(18) 0.10014(15) 0.64824(11) 0.0169(3) Uani 1 1 d .
C25 C -0.06252(19) 0.01554(17) 0.76451(12) 0.0231(3) Uani 1 1 d .
H25A H -0.1663 -0.0443 0.7927 0.035 Uiso 1 1 calc R
H25B H -0.0436 0.0978 0.8187 0.035 Uiso 1 1 calc R
H25C H 0.0530 -0.0622 0.7583 0.035 Uiso 1 1 calc R

loop_
_atom_site_aniso_label
_atom_site_aniso_U_11
_atom_site_aniso_U_22
_atom_site_aniso_U_33
_atom_site_aniso_U_23
_atom_site_aniso_U_13
_atom_site_aniso_U_12
O1 0.0143(5) 0.0369(6) 0.0207(5) 0.0057(4) -0.0044(4) -0.0099(4)
O11 0.0164(4) 0.0246(5) 0.0186(5) 0.0048(4) -0.0036(3) -0.0064(4)
O12 0.0223(5) 0.0301(5) 0.0243(5) 0.0090(4) -0.0105(4) -0.0163(4)
O21 0.0127(4) 0.0318(5) 0.0249(5) 0.0007(4) -0.0057(4) -0.0085(4)
N1 0.0141(5) 0.0253(6) 0.0173(5) 0.0032(4) -0.0035(4) -0.0083(4)
N2 0.0114(5) 0.0269(6) 0.0195(6) 0.0058(4) -0.0040(4) -0.0074(4)
N21 0.0127(5) 0.0222(5) 0.0166(5) 0.0027(4) -0.0029(4) -0.0056(4)
N22 0.0121(5) 0.0203(5) 0.0185(5) 0.0006(4) -0.0023(4) -0.0052(4)
C1 0.0137(6) 0.0181(6) 0.0171(6) -0.0004(5) -0.0001(4) -0.0032(4)
C11 0.0160(6) 0.0200(6) 0.0159(6) 0.0007(5) -0.0008(5) -0.0052(5)
C12 0.0141(6) 0.0188(6) 0.0171(6) -0.0002(5) -0.0023(5) -0.0035(5)
C13 0.0165(6) 0.0203(6) 0.0196(6) 0.0015(5) -0.0009(5) -0.0062(5)
C14 0.0215(7) 0.0220(6) 0.0172(6) 0.0008(5) -0.0012(5) -0.0050(5)
C15 0.0253(7) 0.0328(7) 0.0174(6) 0.0020(5) -0.0074(5) -0.0114(6)
C16 0.0227(7) 0.0334(7) 0.0213(7) 0.0024(6) -0.0049(5) -0.0156(6)
C17 0.0120(6) 0.0193(6) 0.0199(6) 0.0002(5) -0.0010(5) -0.0034(4)
C18 0.0296(8) 0.0321(7) 0.0188(7) 0.0056(5) -0.0025(5) -0.0100(6)
C21 0.0113(6) 0.0178(6) 0.0182(6) -0.0011(5) -0.0012(4) -0.0035(4)
C22 0.0113(6) 0.0199(6) 0.0209(6) -0.0033(5) -0.0005(5) -0.0055(4)
C23 0.0142(6) 0.0199(6) 0.0207(6) -0.0005(5) 0.0009(5) -0.0073(5)
C24 0.0147(6) 0.0176(6) 0.0187(6) -0.0007(5) -0.0003(5) -0.0041(5)
C25 0.0199(7) 0.0284(7) 0.0216(7) 0.0059(5) -0.0032(5) -0.0091(5)

loop_
_atom_type_symbol
_atom_type_description
_atom_type_scat_dispersion_real
_atom_type_scat_dispersion_imag
_atom_type_scat_source
C C 0.0033 0.0016 'International Tables Vol C Tables 4.2.6.8 and 6.1.1.4'
H H 0.0000 0.0000 'International Tables Vol C Tables 4.2.6.8 and 6.1.1.4'
N N 0.0061 0.0033 'International Tables Vol C Tables 4.2.6.8 and 6.1.1.4'
O O 0.0106 0.0060 'International Tables Vol C Tables 4.2.6.8 and 6.1.1.4'

loop_
_geom_angle_atom_site_label_1
_geom_angle_atom_site_label_2
_geom_angle_atom_site_label_3
_geom_angle
C17 O12 H12O 113.8(14)
C1 N1 C11 126.39(11)
C1 N1 H1N 117.9(12)
C11 N1 H1N 115.6(12)
C21 N2 C1 125.26(11)
C21 N2 H2N 116.2(14)
C1 N2 H2N 117.8(14)
C21 N21 C22 123.37(11)
C21 N21 H21N 116.2(11)
C22 N21 H21N 120.4(11)
C21 N22 C24 116.99(11)
O1 C1 N1 125.04(12)
O1 C1 N2 122.07(11)
N1 C1 N2 112.88(11)
C16 C11 N1 123.03(11)
C16 C11 C12 118.08(11)
N1 C11 C12 118.88(11)
C13 C12 C11 119.34(11)
C13 C12 C17 118.46(11)
C11 C12 C17 122.20(11)
C14 C13 C12 122.71(12)
C14 C13 H13 118.6
C12 C13 H13 118.6
C13 C14 C15 117.01(12)
C13 C14 C18 121.37(12)
C15 C14 C18 121.62(12)
C16 C15 C14 122.04(12)
C16 C15 H15 119.0
C14 C15 H15 119.0
C15 C16 C11 120.78(12)
C15 C16 H16 119.6
C11 C16 H16 119.6
O11 C17 O12 123.09(11)
O11 C17 C12 124.18(11)
O12 C17 C12 112.73(11)
C14 C18 H18A 109.5
C14 C18 H18B 109.5
H18A C18 H18B 109.5
C14 C18 H18C 109.5
H18A C18 H18C 109.5
H18B C18 H18C 109.5
N22 C21 N21 122.85(11)
N22 C21 N2 117.97(11)
N21 C21 N2 119.17(11)
O21 C22 N21 118.71(11)
O21 C22 C23 127.76(12)
N21 C22 C23 113.53(11)
C24 C23 C22 120.32(11)
C24 C23 H23 119.8
C22 C23 H23 119.8
C23 C24 N22 122.81(12)
C23 C24 C25 122.15(11)
N22 C24 C25 115.04(11)
C24 C25 H25A 109.5
C24 C25 H25B 109.5
H25A C25 H25B 109.5
C24 C25 H25C 109.5
H25A C25 H25C 109.5
H25B C25 H25C 109.5

loop_
_geom_bond_atom_site_label_1
_geom_bond_atom_site_label_2
_geom_bond_distance
O1 C1 1.2256(15)
O11 C17 1.2254(16)
O12 C17 1.3122(15)
O12 H12O 0.94(2)
O21 C22 1.2314(15)
N1 C1 1.3523(16)
N1 C11 1.4083(16)
N1 H1N 0.877(19)
N2 C21 1.3723(16)
N2 C1 1.3956(16)
N2 H2N 0.87(2)
N21 C21 1.3475(16)
N21 C22 1.3994(16)
N21 H21N 0.881(18)
N22 C21 1.3130(17)
N22 C24 1.3833(16)
C11 C16 1.3962(18)
C11 C12 1.4126(17)
C12 C13 1.3943(18)
C12 C17 1.4882(17)
C13 C14 1.3848(18)
C13 H13 0.9500
C14 C15 1.3893(19)
C14 C18 1.5027(18)
C15 C16 1.3838(19)
C15 H15 0.9500
C16 H16 0.9500
C18 H18A 0.9800
C18 H18B 0.9800
C18 H18C 0.9800
C22 C23 1.4258(18)
C23 C24 1.3596(17)
C23 H23 0.9500
C24 C25 1.4982(18)
C25 H25A 0.9800
C25 H25B 0.9800
C25 H25C 0.9800

loop_
_geom_hbond_atom_site_label_D
_geom_hbond_atom_site_label_H
_geom_hbond_atom_site_label_A
_geom_hbond_distance_DH
_geom_hbond_distance_HA
_geom_hbond_distance_DA
_geom_hbond_angle_DHA
_geom_hbond_site_symmetry_A
O12 H12O N22 0.94(2) 1.71(3) 2.6341(14) 169(2) 2_666
N1 H1N O11 0.877(19) 1.981(19) 2.6829(14) 136.2(16) .
N1 H1N O21 0.877(19) 2.536(18) 3.1307(15) 125.8(14) 1_655
N2 H2N O21 0.87(2) 2.19(2) 2.9033(14) 138.2(18) 1_655
N2 H2N O11 0.87(2) 2.44(2) 3.1507(14) 139.3(17) 2_666
N21 H21N O1 0.881(18) 1.909(17) 2.6058(14) 134.7(15) .
N21 H21N O11 0.881(18) 2.412(17) 2.9556(14) 120.2(13) 1_455

loop_
_geom_torsion_atom_site_label_1
_geom_torsion_atom_site_label_2
_geom_torsion_atom_site_label_3
_geom_torsion_atom_site_label_4
_geom_torsion
C11 N1 C1 O1 -3.3(2)
C11 N1 C1 N2 177.71(11)
C21 N2 C1 O1 -0.1(2)
C21 N2 C1 N1 178.95(11)
C1 N1 C11 C16 -10.4(2)
C1 N1 C11 C12 170.67(12)
C16 C11 C12 C13 -1.61(19)
N1 C11 C12 C13 177.37(11)
C16 C11 C12 C17 178.06(12)
N1 C11 C12 C17 -2.95(18)
C11 C12 C13 C14 0.1(2)
C17 C12 C13 C14 -179.63(12)
C12 C13 C14 C15 1.4(2)
C12 C13 C14 C18 -178.26(13)
C13 C14 C15 C16 -1.3(2)
C18 C14 C15 C16 178.37(14)
C14 C15 C16 C11 -0.3(2)
N1 C11 C16 C15 -177.21(13)
C12 C11 C16 C15 1.7(2)
C13 C12 C17 O11 -165.25(12)
C11 C12 C17 O11 15.1(2)
C13 C12 C17 O12 15.66(17)
C11 C12 C17 O12 -164.02(12)
C24 N22 C21 N21 2.47(18)
C24 N22 C21 N2 -178.31(11)
C22 N21 C21 N22 -1.88(19)
C22 N21 C21 N2 178.91(11)
C1 N2 C21 N22 176.80(11)
C1 N2 C21 N21 -3.95(19)
C21 N21 C22 O21 178.39(12)
C21 N21 C22 C23 -1.11(17)
O21 C22 C23 C24 -176.09(13)
N21 C22 C23 C24 3.36(17)
C22 C23 C24 N22 -2.95(19)
C22 C23 C24 C25 176.47(12)
C21 N22 C24 C23 -0.06(18)
C21 N22 C24 C25 -179.51(11)
